data_7104223
loop_
_publ_author_name
'Yin, Shuang-Feng'
'Shimada, Shigeru'

_publ_section_title
;
 Synthesis and structure of bismuth compounds bearing a sulfur-bridged
 bis(phenolato) ligand and their catalytic application to the
 solvent-free synthesis of propylene carbonate from CO2 and propylene
 oxide.
;
_journal_issue 9
_journal_name_full 'Chemical communications (Cambridge, England)'
_journal_page_first 1136
_journal_page_last 1138
_journal_paper_doi 10.1039/b819911f
_journal_volume 34
_journal_year 2009
_chemical_formula_moiety 'C23 H31 Bi O3 S '
_chemical_formula_sum 'C23 H31 Bi O3 S'
_chemical_formula_weight 596.54
_space_group_IT_number 2
_symmetry_cell_setting triclinic
_symmetry_Int_Tables_number 2
_symmetry_space_group_name_Hall '-P 1'
_symmetry_space_group_name_H-M 'P -1'
_atom_sites_solution_hydrogens geom
_atom_sites_solution_primary heavy
_atom_sites_solution_secondary difmap
_audit_creation_date 2008-07-20
_audit_creation_method 'by CrystalStructure 3.8'
_cell_angle_alpha 82.790(1)
_cell_angle_beta 68.441(1)
_cell_angle_gamma 84.105(1)
_cell_formula_units_Z 2
_cell_length_a 9.7696(5)
_cell_length_b 10.1108(6)
_cell_length_c 12.7225(7)
_cell_measurement_reflns_used 5119
_cell_measurement_temperature 153(2)
_cell_measurement_theta_max 28.3
_cell_measurement_theta_min 2.2
_cell_volume 1157.36(11)
_computing_cell_refinement 'Bruker SMART'
_computing_data_collection 'Bruker SMART'
_computing_data_reduction CrystalStructure
_computing_publication_material 'CrystalStructure 3.8'
_computing_structure_refinement CRYSTALS
_computing_structure_solution 'DIRDIF99 (PATTY)'
_diffrn_ambient_temperature 153(2)
_diffrn_detector_area_resol_mean '8.366 [pixels/mm]'
_diffrn_measured_fraction_theta_full 0.965
_diffrn_measured_fraction_theta_max 0.883
_diffrn_measurement_device_type 'CCD area detector'
_diffrn_measurement_method 'phi and omega scans'
_diffrn_radiation_monochromator graphite
_diffrn_radiation_source 'rotating anode'
_diffrn_radiation_type 'Mo K\a'
_diffrn_radiation_wavelength 0.71069
_diffrn_reflns_av_R_equivalents 0.022
_diffrn_reflns_limit_h_max 12
_diffrn_reflns_limit_h_min -12
_diffrn_reflns_limit_k_max 12
_diffrn_reflns_limit_k_min -13
_diffrn_reflns_limit_l_max 16
_diffrn_reflns_limit_l_min -15
_diffrn_reflns_number 6996
_diffrn_reflns_theta_full 27.00
_diffrn_reflns_theta_max 28.26
_exptl_absorpt_coefficient_mu 7.713
_exptl_absorpt_correction_T_max 0.733
_exptl_absorpt_correction_T_min 0.253
_exptl_absorpt_correction_type empirical
_exptl_absorpt_process_details
;
SADABS; Sheldrick 1996
;
_exptl_crystal_colour 'light yellow'
_exptl_crystal_density_diffrn 1.712
_exptl_crystal_density_method 'not measured'
_exptl_crystal_description plate
_exptl_crystal_F_000 584.00
_exptl_crystal_size_max 0.24
_exptl_crystal_size_mid 0.19
_exptl_crystal_size_min 0.04
_refine_diff_density_max 2.54
_refine_diff_density_min -2.73
_refine_ls_extinction_method none
_refine_ls_goodness_of_fit_ref 1.003
_refine_ls_hydrogen_treatment constr
_refine_ls_number_parameters 284
_refine_ls_number_reflns 4877
_refine_ls_R_factor_gt 0.0309
_refine_ls_shift/su_max 0.0000
_refine_ls_structure_factor_coef Fsqd
_refine_ls_weighting_details 'w = 1/[1.0000\s(Fo^2^) + 0.1200]/(4Fo^2^)'
_refine_ls_weighting_scheme calc
_refine_ls_wR_factor_ref 0.0747
_reflns_number_gt 4551
_reflns_number_total 4877
_reflns_threshold_expression F^2^>2.0\s(F^2^)
_cod_data_source_file b819911f.txt
_cod_data_source_block Compound-2a
_cod_original_formula_sum 'C23 H31 Bi O3 S '
_cod_database_code 7104223

loop_
_symmetry_equiv_pos_site_id
_symmetry_equiv_pos_as_xyz
1 +X,+Y,+Z
2 -X,-Y,-Z

loop_
_atom_site_label
_atom_site_type_symbol
_atom_site_fract_x
_atom_site_fract_y
_atom_site_fract_z
_atom_site_U_iso_or_equiv
_atom_site_adp_type
_atom_site_occupancy
_atom_site_symmetry_multiplicity
_atom_site_calc_flag
_atom_site_refinement_flags
_atom_site_disorder_assembly
_atom_site_disorder_group
Bi(1) Bi 0.12550(2) 0.07693(2) 0.05858(2) 0.02258(4) Uani 1.00 1 d . . .
S(1) S 0.38775(13) 0.05545(12) 0.12278(10) 0.0242(2) Uani 1.00 1 d . . .
O(1) O 0.0575(3) 0.0955(4) 0.2374(3) 0.0305(9) Uani 1.00 1 d . . .
O(2) O 0.1992(4) -0.1230(3) 0.0657(3) 0.0315(10) Uani 1.00 1 d . . .
O(3) O -0.0882(3) 0.0030(3) 0.1066(3) 0.0283(9) Uani 1.00 1 d . . .
C(1) C 0.1351(5) 0.1442(4) 0.2899(4) 0.0239(11) Uani 1.00 1 d . . .
C(2) C 0.0606(5) 0.2142(4) 0.3876(4) 0.0252(11) Uani 1.00 1 d . . .
C(3) C 0.1458(6) 0.2536(5) 0.4435(4) 0.0319(13) Uani 1.00 1 d . . .
C(4) C 0.2985(6) 0.2310(5) 0.4083(4) 0.0329(14) Uani 1.00 1 d . . .
C(5) C 0.3697(5) 0.1679(5) 0.3113(4) 0.0278(12) Uani 1.00 1 d . . .
C(6) C 0.2895(5) 0.1252(4) 0.2529(4) 0.0221(11) Uani 1.00 1 d . . .
C(7) C 0.3777(5) -0.1200(4) 0.1546(4) 0.0223(11) Uani 1.00 1 d . . .
C(8) C 0.4696(5) -0.1913(5) 0.2068(4) 0.0294(13) Uani 1.00 1 d . . .
C(9) C 0.4770(6) -0.3285(5) 0.2206(4) 0.0322(13) Uani 1.00 1 d . . .
C(10) C 0.3905(5) -0.3940(5) 0.1797(4) 0.0293(12) Uani 1.00 1 d . . .
C(11) C 0.2972(5) -0.3287(5) 0.1274(4) 0.0249(11) Uani 1.00 1 d . . .
C(12) C 0.2889(5) -0.1878(4) 0.1164(3) 0.0218(11) Uani 1.00 1 d . . .
C(13) C -0.1075(5) 0.2429(5) 0.4314(4) 0.0301(13) Uani 1.00 1 d . . .
C(14) C -0.1828(6) 0.1112(6) 0.4776(5) 0.0375(14) Uani 1.00 1 d . . .
C(15) C -0.1576(6) 0.3134(7) 0.3362(6) 0.0481(18) Uani 1.00 1 d . . .
C(16) C -0.1581(7) 0.3330(7) 0.5289(6) 0.056(2) Uani 1.00 1 d . . .
C(17) C 0.3808(7) 0.2712(8) 0.4783(6) 0.055(2) Uani 1.00 1 d . . .
C(18) C 0.5733(7) -0.4062(6) 0.2795(5) 0.0460(18) Uani 1.00 1 d . . .
C(19) C 0.2073(6) -0.4056(5) 0.0805(5) 0.0320(14) Uani 1.00 1 d . . .
C(20) C 0.2357(7) -0.5572(5) 0.0984(6) 0.0461(18) Uani 1.00 1 d . . .
C(21) C 0.2493(7) -0.3662(6) -0.0476(5) 0.0419(17) Uani 1.00 1 d . . .
C(22) C 0.0416(6) -0.3724(6) 0.1424(6) 0.0461(18) Uani 1.00 1 d . . .
C(23) C -0.1715(6) -0.0513(7) 0.2183(4) 0.0440(17) Uani 1.00 1 d . . .
H(1) H 0.0969 0.2982 0.5100 0.038 Uiso 1.00 1 c R . .
H(2) H 0.4740 0.1536 0.2840 0.034 Uiso 1.00 1 c R . .
H(3) H 0.5279 -0.1441 0.2332 0.036 Uiso 1.00 1 c R . .
H(4) H 0.3957 -0.4889 0.1884 0.035 Uiso 1.00 1 c R . .
H(5) H -0.1501 0.0517 0.4199 0.042 Uiso 1.00 1 c R . .
H(6) H -0.1582 0.0724 0.5409 0.042 Uiso 1.00 1 c R . .
H(7) H -0.2867 0.1278 0.5006 0.042 Uiso 1.00 1 c R . .
H(8) H -0.2577 0.3459 0.3669 0.054 Uiso 1.00 1 c R . .
H(9) H -0.0975 0.3859 0.2990 0.054 Uiso 1.00 1 c R . .
H(10) H -0.1477 0.2514 0.2832 0.054 Uiso 1.00 1 c R . .
H(11) H -0.2595 0.3600 0.5468 0.063 Uiso 1.00 1 c R . .
H(12) H -0.1440 0.2852 0.5937 0.063 Uiso 1.00 1 c R . .
H(13) H -0.1016 0.4097 0.5064 0.063 Uiso 1.00 1 c R . .
H(14) H 0.4818 0.2413 0.4470 0.071 Uiso 1.00 1 c R . .
H(15) H 0.3730 0.3656 0.4783 0.071 Uiso 1.00 1 c R . .
H(16) H 0.3390 0.2314 0.5539 0.071 Uiso 1.00 1 c R . .
H(17) H 0.5344 -0.3933 0.3580 0.060 Uiso 1.00 1 c R . .
H(18) H 0.5768 -0.4985 0.2707 0.060 Uiso 1.00 1 c R . .
H(19) H 0.6700 -0.3753 0.2464 0.060 Uiso 1.00 1 c R . .
H(20) H 0.3362 -0.5809 0.0568 0.059 Uiso 1.00 1 c R . .
H(21) H 0.2147 -0.5830 0.1769 0.059 Uiso 1.00 1 c R . .
H(22) H 0.1743 -0.6015 0.0728 0.059 Uiso 1.00 1 c R . .
H(23) H 0.2319 -0.2725 -0.0606 0.055 Uiso 1.00 1 c R . .
H(24) H 0.3506 -0.3903 -0.0857 0.055 Uiso 1.00 1 c R . .
H(25) H 0.1911 -0.4113 -0.0758 0.055 Uiso 1.00 1 c R . .
H(26) H 0.0215 -0.2785 0.1346 0.056 Uiso 1.00 1 c R . .
H(27) H -0.0140 -0.4151 0.1104 0.056 Uiso 1.00 1 c R . .
H(28) H 0.0153 -0.4030 0.2206 0.056 Uiso 1.00 1 c R . .
H(29) H -0.1065 -0.0863 0.2566 0.053 Uiso 1.00 1 c R . .
H(30) H -0.2362 0.0170 0.2587 0.053 Uiso 1.00 1 c R . .
H(31) H -0.2273 -0.1207 0.2141 0.053 Uiso 1.00 1 c R . .

loop_
_atom_site_aniso_label
_atom_site_aniso_U_11
_atom_site_aniso_U_22
_atom_site_aniso_U_33
_atom_site_aniso_U_12
_atom_site_aniso_U_13
_atom_site_aniso_U_23
Bi(1) 0.02768(10) 0.02190(10) 0.02179(10) -0.00496(7) -0.01274(7) -0.00052(6)
S(1) 0.0222(5) 0.0299(6) 0.0195(5) -0.0094(4) -0.0037(4) -0.0047(4)
O(1) 0.0246(17) 0.050(2) 0.0211(17) -0.0110(15) -0.0093(14) -0.0087(15)
O(2) 0.037(2) 0.0256(18) 0.044(2) -0.0008(15) -0.0275(18) -0.0066(15)
O(3) 0.0284(17) 0.0364(19) 0.0246(17) -0.0093(15) -0.0152(15) 0.0040(14)
C(1) 0.025(2) 0.024(2) 0.026(2) -0.0026(18) -0.013(2) -0.0017(18)
C(2) 0.027(2) 0.024(2) 0.023(2) -0.0013(18) -0.0066(19) -0.0004(18)
C(3) 0.035(2) 0.032(2) 0.028(2) -0.002(2) -0.008(2) -0.009(2)
C(4) 0.035(2) 0.035(2) 0.035(2) -0.007(2) -0.017(2) -0.011(2)
C(5) 0.025(2) 0.030(2) 0.030(2) -0.006(2) -0.009(2) -0.007(2)
C(6) 0.024(2) 0.022(2) 0.020(2) -0.0049(17) -0.0072(18) -0.0012(17)
C(7) 0.019(2) 0.026(2) 0.021(2) -0.0015(17) -0.0044(18) -0.0081(18)
C(8) 0.021(2) 0.045(3) 0.025(2) 0.004(2) -0.009(2) -0.015(2)
C(9) 0.031(2) 0.041(3) 0.027(2) 0.012(2) -0.015(2) -0.013(2)
C(10) 0.033(2) 0.029(2) 0.025(2) 0.007(2) -0.009(2) -0.008(2)
C(11) 0.024(2) 0.028(2) 0.022(2) -0.0027(19) -0.0071(19) -0.0052(19)
C(12) 0.020(2) 0.026(2) 0.019(2) -0.0019(18) -0.0059(18) -0.0030(17)
C(13) 0.025(2) 0.032(2) 0.028(2) -0.001(2) -0.004(2) 0.001(2)
C(14) 0.028(2) 0.043(3) 0.035(3) -0.006(2) -0.004(2) 0.004(2)
C(15) 0.027(2) 0.051(3) 0.057(4) 0.001(2) -0.012(2) 0.016(3)
C(16) 0.038(3) 0.058(4) 0.062(4) 0.006(3) -0.001(3) -0.030(3)
C(17) 0.050(3) 0.081(5) 0.047(3) -0.012(3) -0.022(3) -0.029(3)
C(18) 0.054(3) 0.049(3) 0.046(3) 0.018(3) -0.033(3) -0.016(2)
C(19) 0.038(2) 0.020(2) 0.045(3) -0.004(2) -0.021(2) -0.005(2)
C(20) 0.056(3) 0.025(2) 0.066(4) -0.004(2) -0.030(3) -0.009(2)
C(21) 0.056(3) 0.039(3) 0.043(3) -0.002(2) -0.027(3) -0.017(2)
C(22) 0.035(3) 0.036(3) 0.070(4) -0.014(2) -0.019(3) -0.002(2)
C(23) 0.034(2) 0.072(4) 0.026(2) -0.024(2) -0.008(2) -0.003(2)

loop_
_atom_type_symbol
_atom_type_description
_atom_type_scat_dispersion_real
_atom_type_scat_dispersion_imag
_atom_type_scat_source
C C 0.003 0.002
;
International Tables for Crystallography
(1992, Vol. C, Tables 4.2.6.8 and 6.1.1.4)
;
H H 0.000 0.000
;
International Tables for Crystallography
(1992, Vol. C, Table 6.1.1.4)
;
O O 0.011 0.006
;
International Tables for Crystallography
(1992, Vol. C, Tables 4.2.6.8 and 6.1.1.4)
;
Bi Bi -4.108 10.257
;
International Tables for Crystallography
(1992, Vol. C, Tables 4.2.6.8 and 6.1.1.4)
;
S S 0.125 0.123
;
International Tables for Crystallography
(1992, Vol. C, Tables 4.2.6.8 and 6.1.1.4)
;

loop_
_geom_angle_atom_site_label_1
_geom_angle_atom_site_label_2
_geom_angle_atom_site_label_3
_geom_angle
_geom_angle_publ_flag
_geom_angle_site_symmetry_1
_geom_angle_site_symmetry_2
_geom_angle_site_symmetry_3
S(1) Bi(1) O(1) 70.80(10) yes . . .
S(1) Bi(1) O(2) 71.88(13) yes . . .
S(1) Bi(1) O(3) 142.48(10) yes . . .
S(1) Bi(1) O(3) 130.65(8) yes . . 2_555
O(1) Bi(1) O(2) 96.37(15) yes . . .
O(1) Bi(1) O(3) 83.09(14) yes . . .
O(1) Bi(1) O(3) 151.28(13) yes . . 2_555
O(2) Bi(1) O(3) 85.22(14) yes . . .
O(2) Bi(1) O(3) 77.17(15) yes . . 2_555
O(3) Bi(1) O(3) 68.59(12) yes . . 2_555
Bi(1) S(1) C(6) 92.68(18) yes . . .
Bi(1) S(1) C(7) 91.75(18) yes . . .
C(6) S(1) C(7) 105.8(2) yes . . .
Bi(1) O(1) C(1) 126.6(2) yes . . .
Bi(1) O(2) C(12) 130.5(3) yes . . .
Bi(1) O(3) Bi(1) 111.41(13) yes . . 2_555
Bi(1) O(3) C(23) 124.2(4) yes . . .
Bi(1) O(3) C(23) 118.9(3) yes 2_555 . .
O(1) C(1) C(2) 119.8(4) yes . . .
O(1) C(1) C(6) 121.7(4) yes . . .
C(2) C(1) C(6) 118.5(5) yes . . .
C(1) C(2) C(3) 117.2(4) yes . . .
C(1) C(2) C(13) 121.7(5) yes . . .
C(3) C(2) C(13) 121.0(4) yes . . .
C(2) C(3) C(4) 124.0(5) yes . . .
C(3) C(4) C(5) 118.1(6) yes . . .
C(3) C(4) C(17) 120.1(5) yes . . .
C(5) C(4) C(17) 121.7(5) yes . . .
C(4) C(5) C(6) 120.2(4) yes . . .
S(1) C(6) C(1) 119.7(4) yes . . .
S(1) C(6) C(5) 118.3(3) yes . . .
C(1) C(6) C(5) 121.9(4) yes . . .
S(1) C(7) C(8) 119.7(4) yes . . .
S(1) C(7) C(12) 119.6(3) yes . . .
C(8) C(7) C(12) 120.3(4) yes . . .
C(7) C(8) C(9) 121.2(5) yes . . .
C(8) C(9) C(10) 117.6(5) yes . . .
C(8) C(9) C(18) 121.5(6) yes . . .
C(10) C(9) C(18) 121.0(5) yes . . .
C(9) C(10) C(11) 123.9(5) yes . . .
C(10) C(11) C(12) 117.5(5) yes . . .
C(10) C(11) C(19) 121.9(4) yes . . .
C(12) C(11) C(19) 120.5(4) yes . . .
O(2) C(12) C(7) 122.2(4) yes . . .
O(2) C(12) C(11) 118.3(5) yes . . .
C(7) C(12) C(11) 119.5(4) yes . . .
C(2) C(13) C(14) 109.2(4) yes . . .
C(2) C(13) C(15) 110.7(4) yes . . .
C(2) C(13) C(16) 111.4(5) yes . . .
C(14) C(13) C(15) 110.1(5) yes . . .
C(14) C(13) C(16) 107.4(4) yes . . .
C(15) C(13) C(16) 107.9(5) yes . . .
C(11) C(19) C(20) 112.0(5) yes . . .
C(11) C(19) C(21) 109.7(4) yes . . .
C(11) C(19) C(22) 109.5(4) yes . . .
C(20) C(19) C(21) 107.9(5) yes . . .
C(20) C(19) C(22) 107.7(4) yes . . .
C(21) C(19) C(22) 109.9(5) yes . . .
C(2) C(3) H(1) 118.0 no . . .
C(4) C(3) H(1) 118.0 no . . .
C(4) C(5) H(2) 120.0 no . . .
C(6) C(5) H(2) 119.8 no . . .
C(7) C(8) H(3) 119.4 no . . .
C(9) C(8) H(3) 119.4 no . . .
C(9) C(10) H(4) 118.0 no . . .
C(11) C(10) H(4) 118.1 no . . .
C(13) C(14) H(5) 109.4 no . . .
C(13) C(14) H(6) 109.5 no . . .
C(13) C(14) H(7) 109.5 no . . .
H(5) C(14) H(6) 109.5 no . . .
H(5) C(14) H(7) 109.5 no . . .
H(6) C(14) H(7) 109.5 no . . .
C(13) C(15) H(8) 110.1 no . . .
C(13) C(15) H(9) 109.4 no . . .
C(13) C(15) H(10) 109.0 no . . .
H(8) C(15) H(9) 109.5 no . . .
H(8) C(15) H(10) 109.5 no . . .
H(9) C(15) H(10) 109.5 no . . .
C(13) C(16) H(11) 109.7 no . . .
C(13) C(16) H(12) 109.4 no . . .
C(13) C(16) H(13) 109.3 no . . .
H(11) C(16) H(12) 109.5 no . . .
H(11) C(16) H(13) 109.5 no . . .
H(12) C(16) H(13) 109.5 no . . .
C(4) C(17) H(14) 109.7 no . . .
C(4) C(17) H(15) 109.7 no . . .
C(4) C(17) H(16) 109.1 no . . .
H(14) C(17) H(15) 109.5 no . . .
H(14) C(17) H(16) 109.5 no . . .
H(15) C(17) H(16) 109.5 no . . .
C(9) C(18) H(17) 109.8 no . . .
C(9) C(18) H(18) 109.6 no . . .
C(9) C(18) H(19) 109.0 no . . .
H(17) C(18) H(18) 109.5 no . . .
H(17) C(18) H(19) 109.5 no . . .
H(18) C(18) H(19) 109.5 no . . .
C(19) C(20) H(20) 109.3 no . . .
C(19) C(20) H(21) 109.2 no . . .
C(19) C(20) H(22) 109.9 no . . .
H(20) C(20) H(21) 109.5 no . . .
H(20) C(20) H(22) 109.5 no . . .
H(21) C(20) H(22) 109.5 no . . .
C(19) C(21) H(23) 109.3 no . . .
C(19) C(21) H(24) 109.5 no . . .
C(19) C(21) H(25) 109.6 no . . .
H(23) C(21) H(24) 109.5 no . . .
H(23) C(21) H(25) 109.5 no . . .
H(24) C(21) H(25) 109.5 no . . .
C(19) C(22) H(26) 109.4 no . . .
C(19) C(22) H(27) 109.7 no . . .
C(19) C(22) H(28) 109.3 no . . .
H(26) C(22) H(27) 109.5 no . . .
H(26) C(22) H(28) 109.5 no . . .
H(27) C(22) H(28) 109.5 no . . .
O(3) C(23) H(29) 109.6 no . . .
O(3) C(23) H(30) 109.3 no . . .
O(3) C(23) H(31) 109.5 no . . .
H(29) C(23) H(30) 109.5 no . . .
H(29) C(23) H(31) 109.5 no . . .
H(30) C(23) H(31) 109.5 no . . .

loop_
_geom_bond_atom_site_label_1
_geom_bond_atom_site_label_2
_geom_bond_distance
_geom_bond_publ_flag
_geom_bond_site_symmetry_1
_geom_bond_site_symmetry_2
Bi(1) S(1) 2.9424(14) yes . .
Bi(1) O(1) 2.151(3) yes . .
Bi(1) O(2) 2.078(3) yes . .
Bi(1) O(3) 2.135(3) yes . .
Bi(1) O(3) 2.500(4) yes . 2_555
S(1) C(6) 1.773(4) yes . .
S(1) C(7) 1.774(4) yes . .
O(1) C(1) 1.339(7) yes . .
O(2) C(12) 1.343(6) yes . .
O(3) C(23) 1.425(6) yes . .
C(1) C(2) 1.423(6) yes . .
C(1) C(6) 1.406(6) yes . .
C(2) C(3) 1.390(9) yes . .
C(2) C(13) 1.536(7) yes . .
C(3) C(4) 1.394(7) yes . .
C(4) C(5) 1.374(7) yes . .
C(4) C(17) 1.513(11) yes . .
C(5) C(6) 1.390(8) yes . .
C(7) C(8) 1.396(7) yes . .
C(7) C(12) 1.406(8) yes . .
C(8) C(9) 1.374(8) yes . .
C(9) C(10) 1.396(9) yes . .
C(9) C(18) 1.511(10) yes . .
C(10) C(11) 1.386(8) yes . .
C(11) C(12) 1.411(6) yes . .
C(11) C(19) 1.540(9) yes . .
C(13) C(14) 1.532(7) yes . .
C(13) C(15) 1.538(9) yes . .
C(13) C(16) 1.533(10) yes . .
C(19) C(20) 1.533(7) yes . .
C(19) C(21) 1.538(8) yes . .
C(19) C(22) 1.539(7) yes . .
C(3) H(1) 0.950 no . .
C(5) H(2) 0.950 no . .
C(8) H(3) 0.950 no . .
C(10) H(4) 0.950 no . .
C(14) H(5) 0.950 no . .
C(14) H(6) 0.950 no . .
C(14) H(7) 0.950 no . .
C(15) H(8) 0.950 no . .
C(15) H(9) 0.950 no . .
C(15) H(10) 0.950 no . .
C(16) H(11) 0.950 no . .
C(16) H(12) 0.950 no . .
C(16) H(13) 0.950 no . .
C(17) H(14) 0.950 no . .
C(17) H(15) 0.950 no . .
C(17) H(16) 0.950 no . .
C(18) H(17) 0.950 no . .
C(18) H(18) 0.950 no . .
C(18) H(19) 0.950 no . .
C(20) H(20) 0.950 no . .
C(20) H(21) 0.950 no . .
C(20) H(22) 0.950 no . .
C(21) H(23) 0.950 no . .
C(21) H(24) 0.950 no . .
C(21) H(25) 0.950 no . .
C(22) H(26) 0.950 no . .
C(22) H(27) 0.950 no . .
C(22) H(28) 0.950 no . .
C(23) H(29) 0.950 no . .
C(23) H(30) 0.950 no . .
C(23) H(31) 0.950 no . .
